data_4332584
loop_
_publ_author_name
'Rood, Jeffrey A.'
'Noll, Bruce C.'
'Henderson, Kenneth W.'

_publ_section_title
;
 Synthesis, Structural Characterization, Gas Sorption and Guest-Exchange
 Studies of the Lightweight, Porous Metal&#x2212;Organic Framework
 \a-[Mg3(O2CH)6]
;
_journal_issue 14
_journal_name_full 'Inorganic Chemistry'
_journal_page_first 5521
_journal_page_last 5528
_journal_paper_doi 10.1021/ic060543v
_journal_volume 45
_journal_year 2006
_chemical_formula_moiety 'C6 H6 Mg3 O12, C6 H6'
_chemical_formula_sum 'C12 H12 Mg3 O12'
_chemical_formula_weight 421.15
_chemical_name_systematic
; 
 ? 
;
_space_group_IT_number 14
_symmetry_cell_setting monoclinic
_symmetry_Int_Tables_number 14
_symmetry_space_group_name_Hall '-P 2yn'
_symmetry_space_group_name_H-M 'P 1 21/n 1'
_atom_sites_solution_hydrogens geom
_atom_sites_solution_primary direct
_atom_sites_solution_secondary difmap
_audit_creation_method SHELXL-97
_cell_angle_alpha 90.00
_cell_angle_beta 91.203(5)
_cell_angle_gamma 90.00
_cell_formula_units_Z 4
_cell_length_a 11.3762(10)
_cell_length_b 9.9831(9)
_cell_length_c 15.0358(13)
_cell_measurement_reflns_used 7768
_cell_measurement_temperature 100(2)
_cell_measurement_theta_max 30.8007
_cell_measurement_theta_min 2.2680
_cell_volume 1707.2(3)
_computing_cell_refinement 'APEX2/SAINT (Bruker, 2004)'
_computing_data_collection 'APEX2 (Bruker, 2004)'
_computing_data_reduction 'SAINT/XPREP (Bruker, 2004; Sheldrick, 2003)'
_computing_molecular_graphics 'XP (Sheldrick, 1998)'
_computing_publication_material 'XCIF (Sheldrick, 2001)/enCIFer (CCDC, 2004)'
_computing_structure_refinement 'XL (Sheldrick, 2001)'
_computing_structure_solution 'XS (Sheldrick, 2001)'
_diffrn_ambient_temperature 100(2)
_diffrn_detector_area_resol_mean 8.33
_diffrn_measured_fraction_theta_full 1.000
_diffrn_measured_fraction_theta_max 1.000
_diffrn_measurement_device_type 'Bruker x8-ApexII CCD diffractometer'
_diffrn_measurement_method '\f and \w scans'
_diffrn_radiation_monochromator graphite
_diffrn_radiation_probe x-ray
_diffrn_radiation_type MoK\a
_diffrn_radiation_wavelength 0.71073
_diffrn_reflns_av_R_equivalents 0.0553
_diffrn_reflns_av_sigmaI/netI 0.0402
_diffrn_reflns_limit_h_max 15
_diffrn_reflns_limit_h_min -15
_diffrn_reflns_limit_k_max 12
_diffrn_reflns_limit_k_min -13
_diffrn_reflns_limit_l_max 20
_diffrn_reflns_limit_l_min -20
_diffrn_reflns_number 22382
_diffrn_reflns_theta_full 28.28
_diffrn_reflns_theta_max 28.28
_diffrn_reflns_theta_min 2.22
_diffrn_source 'fine-focus sealed tube'
_diffrn_source_type 'Siemens KFFMO2K-90'
_exptl_absorpt_coefficient_mu 0.241
_exptl_absorpt_correction_T_max 0.95
_exptl_absorpt_correction_T_min 0.93
_exptl_absorpt_correction_type multi-scan
_exptl_absorpt_process_details
;Blessing, R.H. (1995) Acta Cryst. A51, 33-38.

Sheldrick, G.M. (2004) SADABS, University of G\:ottingen, Germany.
;
_exptl_crystal_colour colorless
_exptl_crystal_density_diffrn 1.639
_exptl_crystal_density_method 'not measured'
_exptl_crystal_description parallelepiped
_exptl_crystal_F_000 864
_exptl_crystal_size_max 0.32
_exptl_crystal_size_mid 0.25
_exptl_crystal_size_min 0.22
_refine_diff_density_max 0.553
_refine_diff_density_min -0.342
_refine_diff_density_rms 0.070
_refine_ls_extinction_method none
_refine_ls_goodness_of_fit_ref 1.043
_refine_ls_hydrogen_treatment constr
_refine_ls_matrix_type full
_refine_ls_number_parameters 247
_refine_ls_number_reflns 4237
_refine_ls_number_restraints 0
_refine_ls_restrained_S_all 1.043
_refine_ls_R_factor_all 0.0477
_refine_ls_R_factor_gt 0.0348
_refine_ls_shift/su_max 0.001
_refine_ls_shift/su_mean 0.000
_refine_ls_structure_factor_coef Fsqd
_refine_ls_weighting_details 'calc w=1/[\s^2^(Fo^2^)+(0.0436P)^2^+0.7296P] where P=(Fo^2^+2Fc^2^)/3'
_refine_ls_weighting_scheme calc
_refine_ls_wR_factor_gt 0.0825
_refine_ls_wR_factor_ref 0.0919
_reflns_number_gt 3452
_reflns_number_total 4237
_reflns_threshold_expression >2sigma(I)
_cod_data_source_file ic060543vsup6.cif
_cod_data_source_block jr29
_cod_original_sg_symbol_H-M 'P 21/n'
_cod_database_code 4332584

loop_
_symmetry_equiv_pos_as_xyz
'x, y, z'
'-x+1/2, y+1/2, -z+1/2'
'-x, -y, -z'
'x-1/2, -y-1/2, z-1/2'

loop_
_atom_site_label
_atom_site_type_symbol
_atom_site_fract_x
_atom_site_fract_y
_atom_site_fract_z
_atom_site_U_iso_or_equiv
_atom_site_adp_type
_atom_site_occupancy
_atom_site_symmetry_multiplicity
_atom_site_calc_flag
_atom_site_refinement_flags
Mg1 Mg 0.25497(4) 0.42938(5) 0.63552(3) 0.01166(12) Uani 1 1 d .
Mg2 Mg 0.0000 0.5000 0.5000 0.01270(16) Uani 1 2 d S
Mg3 Mg 0.26002(5) 0.12626(5) 0.69824(3) 0.01231(12) Uani 1 1 d .
Mg4 Mg 0.5000 0.5000 0.5000 0.01282(16) Uani 1 2 d S
O1 O 0.13103(9) 0.52049(11) 0.71483(7) 0.0135(2) Uani 1 1 d .
O2 O -0.03450(10) 0.52671(12) 0.63245(7) 0.0170(2) Uani 1 1 d .
O3 O 0.15424(9) 0.25391(11) 0.62116(7) 0.0139(2) Uani 1 1 d .
O4 O 0.01033(10) 0.29799(11) 0.52170(8) 0.0170(2) Uani 1 1 d .
O5 O 0.40095(9) 0.35641(11) 0.57005(7) 0.0135(2) Uani 1 1 d .
O6 O 0.39157(10) 0.13998(11) 0.60937(7) 0.0152(2) Uani 1 1 d .
O7 O 0.30741(9) 0.31410(11) 0.74807(7) 0.0135(2) Uani 1 1 d .
O8 O 0.18835(10) -0.03813(11) 0.64028(7) 0.0159(2) Uani 1 1 d .
O9 O 0.18427(9) 0.51961(11) 0.52280(7) 0.0139(2) Uani 1 1 d .
O10 O 0.34897(10) 0.58976(12) 0.45777(7) 0.0161(2) Uani 1 1 d .
O11 O 0.34620(9) 0.59392(11) 0.69000(7) 0.0137(2) Uani 1 1 d .
O12 O 0.50416(10) 0.62833(12) 0.60670(7) 0.0167(2) Uani 1 1 d .
C1 C 0.02035(14) 0.53762(16) 0.70356(11) 0.0156(3) Uani 1 1 d .
H1 H -0.0234 0.5608 0.7545 0.019 Uiso 1 1 calc R
C2 C 0.06565(14) 0.22210(16) 0.57170(11) 0.0161(3) Uani 1 1 d .
H2 H 0.0402 0.1315 0.5738 0.019 Uiso 1 1 calc R
C3 C 0.43549(13) 0.23460(16) 0.56837(10) 0.0144(3) Uani 1 1 d .
H3 H 0.5009 0.2148 0.5324 0.017 Uiso 1 1 calc R
C4 C 0.17254(14) -0.15159(16) 0.67149(10) 0.0148(3) Uani 1 1 d .
H4 H 0.1430 -0.2185 0.6320 0.018 Uiso 1 1 calc R
C5 C 0.24094(14) 0.58370(16) 0.46363(11) 0.0149(3) Uani 1 1 d .
H5 H 0.1956 0.6311 0.4201 0.018 Uiso 1 1 calc R
C6 C 0.44010(14) 0.65545(16) 0.66946(11) 0.0160(3) Uani 1 1 d .
H6 H 0.4629 0.7291 0.7059 0.019 Uiso 1 1 calc R
C1S C -0.15995(17) 0.8605(2) 0.66093(13) 0.0290(4) Uani 1 1 d .
H1S H -0.1218 0.7758 0.6625 0.035 Uiso 1 1 calc R
C2S C -0.14259(17) 0.9504(2) 0.72962(13) 0.0270(4) Uani 1 1 d .
H2S H -0.0921 0.9277 0.7785 0.032 Uiso 1 1 calc R
C3S C -0.19860(16) 1.0738(2) 0.72754(13) 0.0267(4) Uani 1 1 d .
H3S H -0.1876 1.1349 0.7754 0.032 Uiso 1 1 calc R
C4S C -0.27036(16) 1.1078(2) 0.65595(13) 0.0272(4) Uani 1 1 d .
H4S H -0.3077 1.1929 0.6539 0.033 Uiso 1 1 calc R
C5S C -0.28773(19) 1.0174(3) 0.58695(14) 0.0389(5) Uani 1 1 d .
H5S H -0.3373 1.0404 0.5377 0.047 Uiso 1 1 calc R
C6S C -0.23315(19) 0.8942(3) 0.58976(15) 0.0413(6) Uani 1 1 d .
H6S H -0.2458 0.8322 0.5426 0.050 Uiso 1 1 calc R

loop_
_atom_site_aniso_label
_atom_site_aniso_U_11
_atom_site_aniso_U_22
_atom_site_aniso_U_33
_atom_site_aniso_U_23
_atom_site_aniso_U_13
_atom_site_aniso_U_12
Mg1 0.0088(2) 0.0094(2) 0.0168(3) 0.00002(19) 0.00064(19) -0.00020(19)
Mg2 0.0087(3) 0.0118(4) 0.0176(4) 0.0009(3) 0.0000(3) 0.0003(3)
Mg3 0.0102(3) 0.0097(3) 0.0170(3) 0.00050(19) 0.00008(19) -0.0003(2)
Mg4 0.0088(3) 0.0115(4) 0.0183(4) 0.0011(3) 0.0011(3) 0.0001(3)
O1 0.0094(5) 0.0107(5) 0.0204(5) -0.0018(4) -0.0004(4) 0.0001(4)
O2 0.0111(5) 0.0199(6) 0.0200(6) -0.0001(4) -0.0011(4) 0.0009(5)
O3 0.0113(5) 0.0106(5) 0.0197(5) -0.0003(4) -0.0011(4) -0.0005(4)
O4 0.0132(5) 0.0132(5) 0.0245(6) 0.0012(4) -0.0031(4) 0.0004(5)
O5 0.0099(5) 0.0107(5) 0.0199(6) 0.0010(4) 0.0015(4) 0.0006(4)
O6 0.0144(5) 0.0114(5) 0.0199(5) 0.0011(4) 0.0026(4) 0.0000(4)
O7 0.0128(5) 0.0102(5) 0.0174(5) -0.0001(4) 0.0001(4) -0.0005(4)
O8 0.0159(6) 0.0120(5) 0.0198(6) 0.0013(4) -0.0011(4) -0.0014(5)
O9 0.0096(5) 0.0131(5) 0.0189(5) 0.0018(4) 0.0003(4) -0.0004(4)
O10 0.0104(5) 0.0159(6) 0.0221(6) 0.0033(4) 0.0002(4) 0.0000(4)
O11 0.0101(5) 0.0117(5) 0.0195(5) -0.0011(4) 0.0011(4) -0.0007(4)
O12 0.0132(6) 0.0167(6) 0.0202(6) -0.0013(4) 0.0022(4) -0.0025(4)
C1 0.0116(7) 0.0146(7) 0.0207(8) -0.0008(6) 0.0022(6) 0.0020(6)
C2 0.0132(8) 0.0117(7) 0.0235(8) 0.0000(6) -0.0015(6) -0.0008(6)
C3 0.0105(7) 0.0137(7) 0.0189(7) -0.0001(6) 0.0017(6) 0.0018(6)
C4 0.0128(7) 0.0119(7) 0.0197(8) -0.0019(6) -0.0001(6) -0.0015(6)
C5 0.0112(7) 0.0146(7) 0.0190(8) 0.0020(6) -0.0011(6) 0.0003(6)
C6 0.0137(7) 0.0134(7) 0.0210(8) -0.0019(6) -0.0001(6) -0.0027(6)
C1S 0.0246(10) 0.0256(10) 0.0365(11) -0.0045(8) -0.0020(8) 0.0071(8)
C2S 0.0261(10) 0.0274(10) 0.0273(9) 0.0000(7) -0.0066(7) 0.0030(8)
C3S 0.0213(9) 0.0224(9) 0.0364(10) -0.0064(8) -0.0032(7) -0.0021(8)
C4S 0.0194(9) 0.0250(9) 0.0374(10) 0.0087(8) 0.0066(8) 0.0036(8)
C5S 0.0297(11) 0.0616(15) 0.0252(10) -0.0013(9) -0.0017(8) 0.0207(11)
C6S 0.0302(11) 0.0590(15) 0.0344(11) -0.0221(10) -0.0076(9) 0.0165(11)

loop_
_atom_type_symbol
_atom_type_description
_atom_type_scat_dispersion_real
_atom_type_scat_dispersion_imag
_atom_type_scat_source
C C 0.0033 0.0016 'International Tables Vol C Tables 4.2.6.8 and 6.1.1.4'
H H 0.0000 0.0000 'International Tables Vol C Tables 4.2.6.8 and 6.1.1.4'
O O 0.0106 0.0060 'International Tables Vol C Tables 4.2.6.8 and 6.1.1.4'
Mg Mg 0.0486 0.0363 'International Tables Vol C Tables 4.2.6.8 and 6.1.1.4'

loop_
_geom_angle_atom_site_label_1
_geom_angle_atom_site_label_2
_geom_angle_atom_site_label_3
_geom_angle
_geom_angle_site_symmetry_1
_geom_angle_site_symmetry_3
O9 Mg1 O1 91.30(5) . .
O9 Mg1 O5 93.74(5) . .
O1 Mg1 O5 169.79(5) . .
O9 Mg1 O11 99.18(5) . .
O1 Mg1 O11 76.66(5) . .
O5 Mg1 O11 93.76(5) . .
O9 Mg1 O3 94.41(5) . .
O1 Mg1 O3 92.79(5) . .
O5 Mg1 O3 95.65(5) . .
O11 Mg1 O3 162.90(5) . .
O9 Mg1 O7 171.22(5) . .
O1 Mg1 O7 87.85(5) . .
O5 Mg1 O7 88.49(5) . .
O11 Mg1 O7 89.13(5) . .
O3 Mg1 O7 76.91(5) . .
O9 Mg1 Mg3 131.62(4) . .
O1 Mg1 Mg3 104.82(4) . .
O5 Mg1 Mg3 78.28(3) . .
O11 Mg1 Mg3 128.68(4) . .
O3 Mg1 Mg3 40.66(3) . .
O7 Mg1 Mg3 40.70(3) . .
O9 Mg1 Mg3 110.36(4) . 2_556
O1 Mg1 Mg3 39.74(3) . 2_556
O5 Mg1 Mg3 130.06(4) . 2_556
O11 Mg1 Mg3 41.05(3) . 2_556
O3 Mg1 Mg3 123.82(4) . 2_556
O7 Mg1 Mg3 74.20(3) . 2_556
Mg3 Mg1 Mg3 110.878(17) . 2_556
O9 Mg1 Mg4 74.94(3) . .
O1 Mg1 Mg4 142.38(4) . .
O5 Mg1 Mg4 32.37(3) . .
O11 Mg1 Mg4 71.44(3) . .
O3 Mg1 Mg4 122.57(3) . .
O7 Mg1 Mg4 110.72(3) . .
Mg3 Mg1 Mg4 110.492(17) . .
Mg3 Mg1 Mg4 112.484(18) 2_556 .
O9 Mg1 Mg2 31.88(3) . .
O1 Mg1 Mg2 71.86(3) . .
O5 Mg1 Mg2 116.42(4) . .
O11 Mg1 Mg2 117.12(4) . .
O3 Mg1 Mg2 70.86(3) . .
O7 Mg1 Mg2 140.51(4) . .
Mg3 Mg1 Mg2 111.517(17) . .
Mg3 Mg1 Mg2 105.598(17) 2_556 .
Mg4 Mg1 Mg2 105.674(15) . .
O4 Mg2 O4 180.0 . 3_566
O4 Mg2 O2 89.13(5) . .
O4 Mg2 O2 90.87(5) 3_566 .
O4 Mg2 O2 90.87(5) . 3_566
O4 Mg2 O2 89.13(5) 3_566 3_566
O2 Mg2 O2 180.0 . 3_566
O4 Mg2 O9 90.68(4) . .
O4 Mg2 O9 89.32(4) 3_566 .
O2 Mg2 O9 92.26(4) . .
O2 Mg2 O9 87.74(4) 3_566 .
O4 Mg2 O9 89.32(4) . 3_566
O4 Mg2 O9 90.68(4) 3_566 3_566
O2 Mg2 O9 87.74(4) . 3_566
O2 Mg2 O9 92.26(4) 3_566 3_566
O9 Mg2 O9 180.0 . 3_566
O4 Mg2 Mg1 70.85(3) . .
O4 Mg2 Mg1 109.15(3) 3_566 .
O2 Mg2 Mg1 69.08(3) . .
O2 Mg2 Mg1 110.92(3) 3_566 .
O9 Mg2 Mg1 30.90(3) . .
O9 Mg2 Mg1 149.10(3) 3_566 .
O4 Mg2 Mg1 109.15(3) . 3_566
O4 Mg2 Mg1 70.85(3) 3_566 3_566
O2 Mg2 Mg1 110.92(3) . 3_566
O2 Mg2 Mg1 69.08(3) 3_566 3_566
O9 Mg2 Mg1 149.10(3) . 3_566
O9 Mg2 Mg1 30.90(3) 3_566 3_566
Mg1 Mg2 Mg1 180.0 . 3_566
O8 Mg3 O6 93.85(5) . .
O8 Mg3 O1 95.09(5) . 2_546
O6 Mg3 O1 90.58(5) . 2_546
O8 Mg3 O7 169.53(5) . .
O6 Mg3 O7 89.27(5) . .
O1 Mg3 O7 94.87(5) 2_546 .
O8 Mg3 O3 91.93(5) . .
O6 Mg3 O3 91.01(5) . .
O1 Mg3 O3 172.68(5) 2_546 .
O7 Mg3 O3 78.01(5) . .
O8 Mg3 O11 89.23(5) . 2_546
O6 Mg3 O11 166.87(5) . 2_546
O1 Mg3 O11 76.42(5) 2_546 2_546
O7 Mg3 O11 89.98(4) . 2_546
O3 Mg3 O11 101.65(5) . 2_546
O8 Mg3 Mg1 129.94(4) . .
O6 Mg3 Mg1 75.46(4) . .
O1 Mg3 Mg1 132.94(4) 2_546 .
O7 Mg3 Mg1 41.55(3) . .
O3 Mg3 Mg1 41.01(3) . .
O11 Mg3 Mg1 112.03(4) 2_546 .
O8 Mg3 Mg1 79.03(4) . 2_546
O6 Mg3 Mg1 127.57(4) . 2_546
O1 Mg3 Mg1 39.83(3) 2_546 2_546
O7 Mg3 Mg1 106.88(4) . 2_546
O3 Mg3 Mg1 140.56(4) . 2_546
O11 Mg3 Mg1 40.71(3) 2_546 2_546
Mg1 Mg3 Mg1 145.20(2) . 2_546
O10 Mg4 O10 180.0 3_666 .
O10 Mg4 O12 88.53(5) 3_666 3_666
O10 Mg4 O12 91.47(5) . 3_666
O10 Mg4 O12 91.47(5) 3_666 .
O10 Mg4 O12 88.53(5) . .
O12 Mg4 O12 180.0 3_666 .
O10 Mg4 O5 90.08(4) 3_666 .
O10 Mg4 O5 89.92(4) . .
O12 Mg4 O5 87.85(4) 3_666 .
O12 Mg4 O5 92.15(4) . .
O10 Mg4 O5 89.92(4) 3_666 3_666
O10 Mg4 O5 90.07(4) . 3_666
O12 Mg4 O5 92.15(4) 3_666 3_666
O12 Mg4 O5 87.85(4) . 3_666
O5 Mg4 O5 180.0 . 3_666
O10 Mg4 Mg1 113.70(3) 3_666 .
O10 Mg4 Mg1 66.30(3) . .
O12 Mg4 Mg1 108.57(3) 3_666 .
O12 Mg4 Mg1 71.43(3) . .
O5 Mg4 Mg1 31.73(3) . .
O5 Mg4 Mg1 148.27(3) 3_666 .
O10 Mg4 Mg1 66.30(3) 3_666 3_666
O10 Mg4 Mg1 113.70(3) . 3_666
O12 Mg4 Mg1 71.43(3) 3_666 3_666
O12 Mg4 Mg1 108.57(3) . 3_666
O5 Mg4 Mg1 148.27(3) . 3_666
O5 Mg4 Mg1 31.73(3) 3_666 3_666
Mg1 Mg4 Mg1 179.999(1) . 3_666
C1 O1 Mg3 126.16(10) . 2_556
C1 O1 Mg1 131.42(10) . .
Mg3 O1 Mg1 100.44(5) 2_556 .
C1 O2 Mg2 138.52(10) . .
C2 O3 Mg3 127.51(10) . .
C2 O3 Mg1 133.43(10) . .
Mg3 O3 Mg1 98.34(5) . .
C2 O4 Mg2 136.97(11) . .
C3 O5 Mg1 126.25(10) . .
C3 O5 Mg4 117.85(9) . .
Mg1 O5 Mg4 115.90(5) . .
C3 O6 Mg3 133.55(10) . .
C4 O7 Mg3 128.53(10) 2_556 .
C4 O7 Mg1 130.81(10) 2_556 .
Mg3 O7 Mg1 97.75(5) . .
C4 O8 Mg3 129.67(11) . .
C5 O9 Mg1 126.46(10) . .
C5 O9 Mg2 116.29(10) . .
Mg1 O9 Mg2 117.22(5) . .
C5 O10 Mg4 142.52(11) . .
C6 O11 Mg1 133.75(10) . .
C6 O11 Mg3 127.89(10) . 2_556
Mg1 O11 Mg3 98.24(5) . 2_556
C6 O12 Mg4 136.89(11) . .
O2 C1 O1 125.66(14) . .
O2 C1 H1 117.2 . .
O1 C1 H1 117.2 . .
O4 C2 O3 126.04(15) . .
O4 C2 H2 117.0 . .
O3 C2 H2 117.0 . .
O6 C3 O5 126.03(14) . .
O6 C3 H3 117.0 . .
O5 C3 H3 117.0 . .
O8 C4 O7 125.49(15) . 2_546
O8 C4 H4 117.3 . .
O7 C4 H4 117.3 2_546 .
O10 C5 O9 126.15(15) . .
O10 C5 H5 116.9 . .
O9 C5 H5 116.9 . .
O12 C6 O11 126.17(15) . .
O12 C6 H6 116.9 . .
O11 C6 H6 116.9 . .
C2S C1S C6S 119.67(19) . .
C2S C1S H1S 120.2 . .
C6S C1S H1S 120.2 . .
C1S C2S C3S 120.17(18) . .
C1S C2S H2S 119.9 . .
C3S C2S H2S 119.9 . .
C4S C3S C2S 120.01(18) . .
C4S C3S H3S 120.0 . .
C2S C3S H3S 120.0 . .
C3S C4S C5S 119.77(19) . .
C3S C4S H4S 120.1 . .
C5S C4S H4S 120.1 . .
C6S C5S C4S 120.08(19) . .
C6S C5S H5S 120.0 . .
C4S C5S H5S 120.0 . .
C5S C6S C1S 120.3(2) . .
C5S C6S H6S 119.9 . .
C1S C6S H6S 119.9 . .

loop_
_geom_bond_atom_site_label_1
_geom_bond_atom_site_label_2
_geom_bond_distance
_geom_bond_site_symmetry_2
Mg1 O9 2.0674(12) .
Mg1 O1 2.0756(11) .
Mg1 O5 2.0800(12) .
Mg1 O11 2.1002(12) .
Mg1 O3 2.1019(12) .
Mg1 O7 2.1217(12) .
Mg1 Mg3 3.1697(8) .
Mg1 Mg3 3.1871(7) 2_556
Mg1 Mg4 3.5578(6) .
Mg1 Mg2 3.5798(6) .
Mg2 O4 2.0459(12) .
Mg2 O4 2.0459(12) 3_566
Mg2 O2 2.0553(11) .
Mg2 O2 2.0553(11) 3_566
Mg2 O9 2.1260(11) .
Mg2 O9 2.1261(11) 3_566
Mg2 Mg1 3.5799(6) 3_566
Mg3 O8 2.0219(13) .
Mg3 O6 2.0318(12) .
Mg3 O1 2.0715(12) 2_546
Mg3 O7 2.0861(12) .
Mg3 O3 2.0873(12) .
Mg3 O11 2.1149(12) 2_546
Mg3 Mg1 3.1870(8) 2_546
Mg4 O10 2.0278(11) 3_666
Mg4 O10 2.0279(11) .
Mg4 O12 2.0528(11) 3_666
Mg4 O12 2.0528(11) .
Mg4 O5 2.1175(10) .
Mg4 O5 2.1175(10) 3_666
Mg4 Mg1 3.5578(6) 3_666
O1 C1 1.2784(19) .
O1 Mg3 2.0716(12) 2_556
O2 C1 1.231(2) .
O3 C2 1.2798(19) .
O4 C2 1.231(2) .
O5 C3 1.2784(19) .
O6 C3 1.2388(19) .
O7 C4 1.2730(19) 2_556
O8 C4 1.2405(19) .
O9 C5 1.2809(18) .
O10 C5 1.2355(19) .
O11 C6 1.2758(19) .
O11 Mg3 2.1150(12) 2_556
O12 C6 1.2344(19) .
C1 H1 0.9500 .
C2 H2 0.9500 .
C3 H3 0.9500 .
C4 O7 1.2730(19) 2_546
C4 H4 0.9500 .
C5 H5 0.9500 .
C6 H6 0.9500 .
C1S C2S 1.379(3) .
C1S C6S 1.384(3) .
C1S H1S 0.9500 .
C2S C3S 1.387(3) .
C2S H2S 0.9500 .
C3S C4S 1.380(3) .
C3S H3S 0.9500 .
C4S C5S 1.386(3) .
C4S H4S 0.9500 .
C5S C6S 1.378(3) .
C5S H5S 0.9500 .
C6S H6S 0.9500 .
